data_2011885
loop_
_publ_author_name
'Becker, Michael'
'Jansen, Martin'

_publ_section_title
;
 Zinc cyanamide, Zn(CN~2~)
;
_journal_issue 4
_journal_name_full 'Acta Crystallographica Section C'
_journal_page_first 347
_journal_page_last 348
_journal_paper_doi 10.1107/S0108270101000865
_journal_volume 57
_journal_year 2001
_chemical_formula_moiety 'ZnCN2 '
_chemical_formula_sum 'C N2 Zn'
_chemical_formula_weight 105.40
_chemical_melting_point 'substance decomposes befor melting'
_chemical_name_common 'zinc cyanamide'
_chemical_name_systematic
;
 zinc cyanamide
;
_space_group_IT_number 122
_symmetry_cell_setting tetragonal
_symmetry_space_group_name_Hall 'I -4 2bw'
_symmetry_space_group_name_H-M 'I -4 2 d'
_cell_angle_alpha 90.00
_cell_angle_beta 90.00
_cell_angle_gamma 90.00
_cell_formula_units_Z 8
_cell_length_a 8.8047(2)
_cell_length_b 8.8047(2)
_cell_length_c 5.4329(2)
_cell_measurement_reflns_used 557
_cell_measurement_temperature 293(2)
_cell_measurement_theta_max 37.55
_cell_measurement_theta_min 4.41
_cell_volume 421.17(2)
_computing_cell_refinement 'SMART CCD software'
_computing_data_collection 'SMART CCD software (Bruker, 1997)'
_computing_data_reduction 'SMART CCD software'
_computing_molecular_graphics 'DIAMOND (Bergerhoff, 1994)'
_computing_publication_material 'Word for windows97'
_computing_structure_refinement 'SHELXL97 (Sheldrick, 1997)'
_computing_structure_solution 'SHELXS97 (Sheldrick, 1997)'
_diffrn_ambient_temperature 293(2)
_diffrn_measured_fraction_theta_full .997
_diffrn_measured_fraction_theta_max .997
_diffrn_measurement_device_type 'Bruker AXS SMART CCD'
_diffrn_measurement_method \w
_diffrn_radiation_monochromator graphite
_diffrn_radiation_source 'fine-focus sealed tube'
_diffrn_radiation_type MoK\a
_diffrn_radiation_wavelength .71073
_diffrn_reflns_av_R_equivalents .0751
_diffrn_reflns_av_sigmaI/netI .0351
_diffrn_reflns_limit_h_max 15
_diffrn_reflns_limit_h_min -15
_diffrn_reflns_limit_k_max 15
_diffrn_reflns_limit_k_min -14
_diffrn_reflns_limit_l_max 9
_diffrn_reflns_limit_l_min -9
_diffrn_reflns_number 4078
_diffrn_reflns_theta_full 37.51
_diffrn_reflns_theta_max 37.51
_diffrn_reflns_theta_min 4.41
_exptl_absorpt_coefficient_mu 11.227
_exptl_absorpt_correction_type none
_exptl_crystal_colour colourless
_exptl_crystal_density_diffrn 3.324
_exptl_crystal_density_method 'not measured'
_exptl_crystal_description prism
_exptl_crystal_F_000 400
_exptl_crystal_size_max .06
_exptl_crystal_size_mid .04
_exptl_crystal_size_min .04
_refine_diff_density_max .750
_refine_diff_density_min -.659
_refine_ls_abs_structure_details '(Flack, 1983)'
_refine_ls_abs_structure_Flack .09(4)
_refine_ls_extinction_method none
_refine_ls_goodness_of_fit_ref 1.007
_refine_ls_hydrogen_treatment none
_refine_ls_matrix_type full
_refine_ls_number_parameters 20
_refine_ls_number_reflns 557
_refine_ls_number_restraints 0
_refine_ls_restrained_S_all 1.007
_refine_ls_R_factor_all .0268
_refine_ls_R_factor_gt .0233
_refine_ls_shift/su_max .000
_refine_ls_shift/su_mean .000
_refine_ls_structure_factor_coef Fsqd
_refine_ls_weighting_details 'calc w = 1/[\s^2^(Fo^2^)+(0.0262P)^2^] where P=(Fo^2^+2Fc^2^)/3'
_refine_ls_weighting_scheme calc
_refine_ls_wR_factor_ref .0534
_reflns_number_gt 509
_reflns_number_total 557
_reflns_threshold_expression I>2\s(I)
_cod_data_source_file iz1010.cif
_cod_data_source_block I
_cod_database_code 2011885
_cod_database_fobs_code 2011885

loop_
_symmetry_equiv_pos_as_xyz
'x, y, z'
'-x, -y, z'
'y, -x, -z'
'-y, x, -z'
'-x+1/2, y, -z+3/4'
'x+1/2, -y, -z+3/4'
'-y+1/2, -x, z+3/4'
'y+1/2, x, z+3/4'
'x+1/2, y+1/2, z+1/2'
'-x+1/2, -y+1/2, z+1/2'
'y+1/2, -x+1/2, -z+1/2'
'-y+1/2, x+1/2, -z+1/2'
'-x+1, y+1/2, -z+5/4'
'x+1, -y+1/2, -z+5/4'
'-y+1, -x+1/2, z+5/4'
'y+1, x+1/2, z+5/4'

loop_
_atom_site_label
_atom_site_fract_x
_atom_site_fract_y
_atom_site_fract_z
_atom_site_U_iso_or_equiv
_atom_site_adp_type
_atom_site_calc_flag
_atom_site_refinement_flags
_atom_site_occupancy
_atom_site_disorder_assembly
_atom_site_disorder_group
_atom_site_type_symbol
Zn1 .95308(4) .2500 .1250 .01197(9) Uani d S 1 . . Zn
C1 .7500 .0675(3) .3750 .0109(4) Uani d S 1 . . C
N1 .8084(2) .0720(2) .1705(3) .0152(3) Uani d . 1 . . N

loop_
_atom_site_aniso_label
_atom_site_aniso_U_11
_atom_site_aniso_U_22
_atom_site_aniso_U_33
_atom_site_aniso_U_12
_atom_site_aniso_U_13
_atom_site_aniso_U_23
Zn1 .01207(15) .01432(16) .00952(13) .000 .000 .00002(13)
C1 .0124(10) .0105(9) .0098(11) .000 -.0022(10) .000
N1 .0178(8) .0163(8) .0114(9) -.0049(6) .0026(6) -.0022(6)

loop_
_atom_type_symbol
_atom_type_description
_atom_type_scat_dispersion_real
_atom_type_scat_dispersion_imag
_atom_type_scat_source
C C .0033 .0016 'International Tables Vol C Tables 4.2.6.8 and 6.1.1.4'
N N .0061 .0033 'International Tables Vol C Tables 4.2.6.8 and 6.1.1.4'
Zn Zn .2839 1.4301 'International Tables Vol C Tables 4.2.6.8 and 6.1.1.4'

loop_
_geom_angle_atom_site_label_1
_geom_angle_atom_site_label_2
_geom_angle_atom_site_label_3
_geom_angle_site_symmetry_1
_geom_angle_site_symmetry_3
_geom_angle
N1 Zn1 N1 16_544 3_665 116.29(11)
N1 Zn1 N1 16_544 . 115.57(9)
N1 Zn1 N1 3_665 . 103.26(10)
N1 Zn1 N1 16_544 14_454 103.26(10)
N1 Zn1 N1 3_665 14_454 115.57(9)
N1 Zn1 N1 . 14_454 102.46(11)
N1 Zn1 C1 16_544 10_654 126.09(7)
N1 Zn1 C1 3_665 10_654 95.42(5)
N1 Zn1 C1 . 10_654 95.88(7)
N1 Zn1 C1 14_454 10_654 24.01(6)
N1 Zn1 C1 16_544 . 95.42(5)
N1 Zn1 C1 3_665 . 126.09(7)
N1 Zn1 C1 . . 24.01(6)
N1 Zn1 C1 14_454 . 95.88(7)
C1 Zn1 C1 10_654 . 99.28(5)
N1 C1 N1 . 5_655 176.3(3)
N1 C1 Zn1 . 10_655 134.36(17)
N1 C1 Zn1 5_655 10_655 42.54(11)
N1 C1 Zn1 . . 42.54(11)
N1 C1 Zn1 5_655 . 134.36(17)
Zn1 C1 Zn1 10_655 . 108.83(8)
N1 C1 Zn1 . 4_645 32.94(10)
N1 C1 Zn1 5_655 4_645 149.51(14)
Zn1 C1 Zn1 10_655 4_645 131.58(3)
Zn1 C1 Zn1 . 4_645 74.999(9)
N1 C1 Zn1 . 4_646 149.51(14)
N1 C1 Zn1 5_655 4_646 32.94(10)
Zn1 C1 Zn1 10_655 4_646 74.999(9)
Zn1 C1 Zn1 . 4_646 131.58(3)
Zn1 C1 Zn1 4_645 4_646 139.29(9)
C1 N1 Zn1 . 4_645 127.45(15)
C1 N1 Zn1 . . 113.45(15)
Zn1 N1 Zn1 4_645 . 118.05(9)

loop_
_geom_bond_atom_site_label_1
_geom_bond_atom_site_label_2
_geom_bond_site_symmetry_2
_geom_bond_distance
_geom_bond_publ_flag
Zn1 N1 16_544 1.9846(19) ?
Zn1 N1 3_665 1.9846(19) ?
Zn1 N1 . 2.0346(19) ?
Zn1 N1 14_454 2.0346(19) ?
Zn1 C1 10_654 2.7610(15) ?
Zn1 C1 . 2.7610(15) ?
C1 N1 . 1.2248(19) ?
C1 N1 5_655 1.2248(19) ?
C1 Zn1 10_655 2.7610(15) ?
C1 Zn1 4_645 2.8973(9) ?
C1 Zn1 4_646 2.8973(9) ?
N1 Zn1 4_645 1.9846(19) ?
